data_4311664
loop_
_publ_author_name
'Jun Tao'
'Zhi-Jie Ma'
'Rong-Bin Huang'
'Lan-Sun Zheng'

_publ_contact_author
;
      Dr. Jun Tao
      Department of Chemistry
      State Key Laboratory for Physical Chemistry of Solid Surface
      Xiamen University
      Xiamen, 361005
      P. R. China
;
_publ_contact_author_email taojun@jingxian.xmu.edu.cn
_publ_contact_author_fax '86 20 2183047'
_publ_contact_author_phone '86 592 2185191'
_publ_section_title
;
 Synthesis and Characterization of a Tetrazolate-Bridged Coordination
 Framework Encapsulating D2h-Symmetric Cyclic (H2O)4 Cluster Arrays
;
_journal_name_full 'Inorganic Chemistry'
_journal_page_first 6133
_journal_page_last 6135
_journal_paper_doi 10.1021/ic0492946
_journal_volume 43
_journal_year 2004
_chemical_formula_sum 'C4 H5 N4 O'
_chemical_formula_weight 125.12
_chemical_name_systematic
; 
 ? 
;
_space_group_IT_number 14
_symmetry_cell_setting monoclinic
_symmetry_space_group_name_Hall '-P 2ybc'
_symmetry_space_group_name_H-M 'P 1 21/c 1'
_atom_sites_solution_hydrogens geom
_atom_sites_solution_primary direct
_atom_sites_solution_secondary difmap
_audit_creation_method SHELXL-97
_cell_angle_alpha 90.00
_cell_angle_beta 92.9700(10)
_cell_angle_gamma 90.00
_cell_formula_units_Z 4
_cell_length_a 3.6982(3)
_cell_length_b 12.4327(10)
_cell_length_c 11.6718(9)
_cell_measurement_temperature 173(2)
_cell_volume 535.93(7)
_computing_cell_refinement 'SAINT (Bruker, 1998)'
_computing_data_collection 'SMART (Bruker, 1998)'
_computing_data_reduction 'SAINT (Bruker, 1998)'
_computing_molecular_graphics 'ORTEP-II (Johnson, 1976)'
_computing_publication_material 'SHELXL-97 (Sheldrick, 1997)'
_computing_structure_refinement 'SHELXL-97 (Sheldrick, 1997)'
_computing_structure_solution 'SHELXS-97 (Sheldrick, 1990)'
_diffrn_ambient_temperature 173(2)
_diffrn_measured_fraction_theta_full 0.918
_diffrn_measured_fraction_theta_max 0.918
_diffrn_measurement_device_type 'Bruker APEX area-detector diffractometer'
_diffrn_measurement_method '\f and \w scan'
_diffrn_radiation_monochromator graphite
_diffrn_radiation_source 'fine-focus sealed tube'
_diffrn_radiation_type MoK\a
_diffrn_radiation_wavelength 0.71073
_diffrn_reflns_av_R_equivalents 0.0191
_diffrn_reflns_av_sigmaI/netI 0.0215
_diffrn_reflns_limit_h_max 4
_diffrn_reflns_limit_h_min -4
_diffrn_reflns_limit_k_max 13
_diffrn_reflns_limit_k_min -16
_diffrn_reflns_limit_l_max 14
_diffrn_reflns_limit_l_min -14
_diffrn_reflns_number 3046
_diffrn_reflns_theta_full 28.21
_diffrn_reflns_theta_max 28.21
_diffrn_reflns_theta_min 2.40
_diffrn_standards_decay_% 0
_diffrn_standards_number 0
_exptl_absorpt_coefficient_mu 0.119
_exptl_absorpt_correction_T_max 0.9800
_exptl_absorpt_correction_T_min 0.9460
_exptl_absorpt_correction_type multi-scan
_exptl_absorpt_process_details 'SADABS (Sheldrick, 1996)'
_exptl_crystal_colour colorless
_exptl_crystal_density_diffrn 1.551
_exptl_crystal_density_method 'not measured'
_exptl_crystal_description parallelpiped
_exptl_crystal_F_000 260
_exptl_crystal_size_max 0.47
_exptl_crystal_size_mid 0.38
_exptl_crystal_size_min 0.17
_refine_diff_density_max 0.361
_refine_diff_density_min -0.203
_refine_diff_density_rms 0.059
_refine_ls_extinction_method none
_refine_ls_goodness_of_fit_ref 1.080
_refine_ls_hydrogen_treatment mixed
_refine_ls_matrix_type full
_refine_ls_number_parameters 94
_refine_ls_number_reflns 1207
_refine_ls_number_restraints 0
_refine_ls_restrained_S_all 1.080
_refine_ls_R_factor_all 0.0423
_refine_ls_R_factor_gt 0.0402
_refine_ls_shift/su_max 0.000
_refine_ls_shift/su_mean 0.000
_refine_ls_structure_factor_coef Fsqd
_refine_ls_weighting_details 'calc w=1/[\s^2^(Fo^2^)+(0.0781P)^2^+0.0905P] where P=(Fo^2^+2Fc^2^)/3'
_refine_ls_weighting_scheme calc
_refine_ls_wR_factor_gt 0.1134
_refine_ls_wR_factor_ref 0.1159
_reflns_number_gt 1126
_reflns_number_total 1207
_reflns_threshold_expression >2sigma(I)
_cod_data_source_file ic0492946si20040531_102455_2.cif
_cod_data_source_block complex_1.2H2O
_cod_depositor_comments
;
The following automatic conversions were performed:
'_symmetry_cell_setting' value 'Monoclinic' changed to 'monoclinic'
according to '/home/saulius/struct/CIF-dictionaries/cif_core.dic'
dictionary named 'cif_core.dic' version 2.4.1 from
2010-06-29.

'_exptl_absorpt_correction_type' value 'Multi-scan' changed
to 'multi-scan' according to
'/home/saulius/struct/CIF-dictionaries/cif_core.dic' dictionary named
'cif_core.dic' version 2.4.1 from 2010-06-29.

Automatic conversion script
Id: cif_fix_enum 1527 2010-12-29 10:47:43Z saulius 
;
_cod_database_code 4311664

loop_
_symmetry_equiv_pos_as_xyz
'x, y, z'
'-x, y+1/2, -z+1/2'
'-x, -y, -z'
'x, -y-1/2, z-1/2'

loop_
_atom_site_label
_atom_site_type_symbol
_atom_site_fract_x
_atom_site_fract_y
_atom_site_fract_z
_atom_site_U_iso_or_equiv
_atom_site_adp_type
_atom_site_occupancy
_atom_site_symmetry_multiplicity
_atom_site_calc_flag
_atom_site_refinement_flags
_atom_site_disorder_assembly
_atom_site_disorder_group
N1 N -0.1075(3) 0.71959(7) 0.69578(8) 0.0222(3) Uani 1 1 d . . .
H1 H 0.005(7) 0.676(2) 0.7587(19) 0.068(6) Uiso 1 1 d . . .
N2 N -0.0639(3) 0.82569(8) 0.71136(9) 0.0267(3) Uani 1 1 d . . .
N3 N -0.2229(3) 0.87195(8) 0.62344(9) 0.0280(3) Uani 1 1 d . . .
N4 N -0.3710(3) 0.79812(8) 0.54973(9) 0.0251(3) Uani 1 1 d . . .
C1 C -0.2955(3) 0.70316(9) 0.59626(10) 0.0198(3) Uani 1 1 d . . .
C2 C -0.3996(3) 0.59854(8) 0.54808(9) 0.0188(3) Uani 1 1 d . . .
C3 C -0.5645(3) 0.59393(9) 0.43787(9) 0.0216(3) Uani 1 1 d . . .
H3A H -0.6088 0.6584 0.3957 0.026 Uiso 1 1 calc R . .
C4 C -0.3364(3) 0.50401(9) 0.61015(10) 0.0212(3) Uani 1 1 d . . .
H4A H -0.2253 0.5069 0.6853 0.025 Uiso 1 1 calc R . .
O1W O 0.2733(3) 0.60237(8) 0.85106(8) 0.0348(3) Uani 1 1 d . . .
H1WA H 0.367(6) 0.6345(17) 0.9130(19) 0.057(6) Uiso 1 1 d . . .
H1WB H 0.253(6) 0.537(2) 0.8712(16) 0.060(6) Uiso 1 1 d . . .

loop_
_atom_site_aniso_label
_atom_site_aniso_U_11
_atom_site_aniso_U_22
_atom_site_aniso_U_33
_atom_site_aniso_U_23
_atom_site_aniso_U_13
_atom_site_aniso_U_12
N1 0.0300(5) 0.0154(5) 0.0205(5) -0.0012(3) -0.0058(4) -0.0009(3)
N2 0.0365(6) 0.0161(5) 0.0265(5) -0.0028(4) -0.0071(4) -0.0018(4)
N3 0.0387(6) 0.0159(5) 0.0281(6) -0.0026(4) -0.0089(4) -0.0011(4)
N4 0.0335(6) 0.0154(5) 0.0253(6) -0.0009(4) -0.0078(4) -0.0004(4)
C1 0.0231(6) 0.0162(5) 0.0198(6) -0.0006(4) -0.0020(4) 0.0001(4)
C2 0.0213(6) 0.0145(5) 0.0203(6) -0.0017(4) -0.0019(4) 0.0000(4)
C3 0.0276(6) 0.0155(5) 0.0211(6) 0.0009(4) -0.0035(4) 0.0005(4)
C4 0.0268(6) 0.0175(6) 0.0187(5) -0.0003(4) -0.0056(4) 0.0005(4)
O1W 0.0543(7) 0.0191(5) 0.0290(5) 0.0017(3) -0.0181(4) -0.0011(4)

loop_
_atom_type_symbol
_atom_type_description
_atom_type_scat_dispersion_real
_atom_type_scat_dispersion_imag
_atom_type_scat_source
C C 0.0033 0.0016 'International Tables Vol C Tables 4.2.6.8 and 6.1.1.4'
H H 0.0000 0.0000 'International Tables Vol C Tables 4.2.6.8 and 6.1.1.4'
N N 0.0061 0.0033 'International Tables Vol C Tables 4.2.6.8 and 6.1.1.4'
O O 0.0106 0.0060 'International Tables Vol C Tables 4.2.6.8 and 6.1.1.4'

loop_
_geom_angle_atom_site_label_1
_geom_angle_atom_site_label_2
_geom_angle_atom_site_label_3
_geom_angle
_geom_angle_site_symmetry_1
_geom_angle_site_symmetry_3
_geom_angle_publ_flag
C1 N1 N2 108.74(9) . . ?
N3 N2 N1 106.51(9) . . ?
N2 N3 N4 110.82(10) . . ?
C1 N4 N3 105.91(9) . . ?
N4 C1 N1 108.02(9) . . ?
N4 C1 C2 126.20(10) . . ?
N1 C1 C2 125.78(10) . . ?
C4 C2 C3 119.85(10) . . ?
C4 C2 C1 121.12(10) . . ?
C3 C2 C1 119.02(10) . . ?
C4 C3 C2 120.26(10) 3_466 . ?
C3 C4 C2 119.88(11) 3_466 . ?

loop_
_geom_bond_atom_site_label_1
_geom_bond_atom_site_label_2
_geom_bond_distance
_geom_bond_site_symmetry_2
_geom_bond_publ_flag
N1 C1 1.3382(14) . ?
N1 N2 1.3402(13) . ?
N2 N3 1.2912(14) . ?
N3 N4 1.3543(13) . ?
N4 C1 1.3232(13) . ?
C1 C2 1.4608(14) . ?
C2 C4 1.3940(15) . ?
C2 C3 1.3960(16) . ?
C3 C4 1.3820(15) 3_466 ?
C4 C3 1.3820(15) 3_466 ?

loop_
_geom_hbond_atom_site_label_D
_geom_hbond_atom_site_label_H
_geom_hbond_atom_site_label_A
_geom_hbond_distance_DH
_geom_hbond_distance_HA
_geom_hbond_distance_DA
_geom_hbond_angle_DHA
_geom_hbond_site_symmetry_A
N1 H1 O1W 0.99(2) 1.70(2) 2.6696(13) 169(2) .
O1W H1WA N4 0.88(2) 2.01(2) 2.8847(14) 174.2(19) 4_676
O1W H1WB N3 0.85(2) 2.05(2) 2.8871(15) 165.5(18) 2_546
